data_8105916
loop_
_publ_author_name
'Li, Xiao-Fei'
'Wang, Ke'
'Zhang, Wei'
'Fu, Zi-Ying'

_publ_section_title
;
 Crystal structure of
 5-carboxy-2-(2-carboxyphenyl)-1H-imidazol-3-ium-4-carboxylate dihydrate,
 C12H8N2O6&#x22C5;2(H2O)
;
_journal_issue 5
_journal_name_full 'Zeitschrift f\"ur Kristallographie - New Crystal Structures'
_journal_page_first 993
_journal_page_last 995
_journal_paper_doi 10.1515/ncrs-2019-0209
_journal_volume 234
_journal_year 2019
_chemical_formula_moiety 'C12 H8 N2 O6, 2(H2 O)'
_chemical_formula_sum 'C12 H12 N2 O8'
_chemical_formula_weight 312.24
_space_group_crystal_system monoclinic
_space_group_IT_number 14
_space_group_name_Hall '-P 2yn'
_space_group_name_H-M_alt 'P 1 21/n 1'
_atom_sites_solution_hydrogens mixed
_atom_sites_solution_primary direct
_atom_sites_solution_secondary difmap
_audit_creation_method SHELXL-2014/7
_cell_angle_alpha 90
_cell_angle_beta 95.152(4)
_cell_angle_gamma 90
_cell_formula_units_Z 4
_cell_length_a 5.1122(5)
_cell_length_b 15.0150(13)
_cell_length_c 17.3561(15)
_cell_measurement_reflns_used 5543
_cell_measurement_temperature 293(2)
_cell_measurement_theta_max 27.49
_cell_measurement_theta_min 2.96
_cell_volume 1326.9(2)
_computing_cell_refinement 'Bruker SAINT'
_computing_data_collection 'Bruker D8 VENTURE'
_computing_data_reduction 'Bruker SAINT'
_computing_structure_refinement 'SHELXL-2014/7 (Sheldrick, 2015)'
_computing_structure_solution 'SHELXL-2014/7 (Sheldrick, 2015)'
_diffrn_ambient_temperature 293(2)
_diffrn_measured_fraction_theta_full 0.990
_diffrn_measured_fraction_theta_max 0.989
_diffrn_measurement_device_type 'Bruker D8 VENTURE PHOTON'
_diffrn_measurement_method '\f and \w scans'
_diffrn_radiation_type MoK\a
_diffrn_radiation_wavelength 0.71073
_diffrn_reflns_av_R_equivalents 0.1096
_diffrn_reflns_av_unetI/netI 0.0587
_diffrn_reflns_Laue_measured_fraction_full 0.990
_diffrn_reflns_Laue_measured_fraction_max 0.989
_diffrn_reflns_limit_h_max 6
_diffrn_reflns_limit_h_min -6
_diffrn_reflns_limit_k_max 18
_diffrn_reflns_limit_k_min -18
_diffrn_reflns_limit_l_max 20
_diffrn_reflns_limit_l_min -20
_diffrn_reflns_number 18986
_diffrn_reflns_point_group_measured_fraction_full 0.990
_diffrn_reflns_point_group_measured_fraction_max 0.989
_diffrn_reflns_theta_full 25.242
_diffrn_reflns_theta_max 25.496
_diffrn_reflns_theta_min 3.595
_diffrn_source 'fine-focus sealed tube'
_exptl_absorpt_coefficient_mu 0.134
_exptl_absorpt_correction_T_max 0.9802
_exptl_absorpt_correction_T_min 0.9737
_exptl_absorpt_correction_type multi-scan
_exptl_absorpt_process_details 'SADABS(Bruker 2000)'
_exptl_crystal_colour pale-yelow
_exptl_crystal_density_diffrn 1.563
_exptl_crystal_density_method 'not measured'
_exptl_crystal_description block
_exptl_crystal_F_000 648
_exptl_crystal_size_max 0.200
_exptl_crystal_size_mid 0.180
_exptl_crystal_size_min 0.150
_exptl_transmission_factor_max 0.7456
_exptl_transmission_factor_min 0.6625
_refine_diff_density_max 0.235
_refine_diff_density_min -0.206
_refine_diff_density_rms 0.056
_refine_ls_extinction_coef 0.038(4)
_refine_ls_extinction_expression Fc^*^=kFc[1+0.001xFc^2^\l^3^/sin(2\q)]^-1/4^
_refine_ls_extinction_method 'SHELXL-2014/7 (Sheldrick 2014'
_refine_ls_goodness_of_fit_ref 1.095
_refine_ls_hydrogen_treatment constr
_refine_ls_matrix_type full
_refine_ls_number_parameters 200
_refine_ls_number_reflns 2435
_refine_ls_number_restraints 0
_refine_ls_restrained_S_all 1.095
_refine_ls_R_factor_all 0.1126
_refine_ls_R_factor_gt 0.0711
_refine_ls_shift/su_max 0.000
_refine_ls_shift/su_mean 0.000
_refine_ls_structure_factor_coef Fsqd
_refine_ls_weighting_details 'w=1/[\s^2^(Fo^2^)+(0.0455P)^2^+1.8139P] where P=(Fo^2^+2Fc^2^)/3'
_refine_ls_weighting_scheme calc
_refine_ls_wR_factor_gt 0.1325
_refine_ls_wR_factor_ref 0.1509
_reflns_Friedel_coverage 0.000
_reflns_Friedel_fraction_full .
_reflns_Friedel_fraction_max .
_reflns_number_gt 1640
_reflns_number_total 2435
_reflns_threshold_expression 'I > 2\s(I)'
_cod_data_source_file suppl_ncrs-2019-0209_suppl.cif
_cod_data_source_block exp_I
_cod_original_sg_symbol_H-M 'P 21/n'
_cod_database_code 8105916
_shelx_shelxl_version_number 2014/7
_shelx_space_group_comment
;
The symmetry employed for this shelxl refinement is uniquely defined
by the following loop, which should always be used as a source of
symmetry information in preference to the above space-group names.
They are only intended as comments.
;
_shelx_estimated_absorpt_t_min 0.974
_shelx_estimated_absorpt_t_max 0.980

loop_
_space_group_symop_operation_xyz
'x, y, z'
'-x+1/2, y+1/2, -z+1/2'
'-x, -y, -z'
'x-1/2, -y-1/2, z-1/2'

loop_
_atom_site_label
_atom_site_type_symbol
_atom_site_fract_x
_atom_site_fract_y
_atom_site_fract_z
_atom_site_U_iso_or_equiv
_atom_site_adp_type
_atom_site_occupancy
_atom_site_site_symmetry_order
_atom_site_calc_flag
_atom_site_refinement_flags_posn
_atom_site_refinement_flags_adp
_atom_site_refinement_flags_occupancy
_atom_site_disorder_assembly
_atom_site_disorder_group
C1 C 0.1247(8) 0.8599(3) 0.5260(2) 0.0420(9) Uani 1 1 d . . . . .
C2 C 0.1692(7) 0.8308(2) 0.60812(18) 0.0311(8) Uani 1 1 d . . . . .
C3 C 0.0568(6) 0.7662(2) 0.64908(18) 0.0311(8) Uani 1 1 d . . . . .
C4 C -0.1660(7) 0.7044(2) 0.6285(2) 0.0390(9) Uani 1 1 d . . . . .
C5 C 0.3458(6) 0.8370(2) 0.72830(17) 0.0277(7) Uani 1 1 d . . . . .
C6 C 0.4979(6) 0.8640(2) 0.80093(17) 0.0262(7) Uani 1 1 d . . . . .
C7 C 0.6888(7) 0.8062(2) 0.83288(19) 0.0345(8) Uani 1 1 d . . . . .
H7 H 0.7193 0.7526 0.8083 0.041 Uiso 1 1 calc R U . . .
C8 C 0.8337(7) 0.8280(2) 0.9011(2) 0.0392(9) Uani 1 1 d . . . . .
H8 H 0.9625 0.7892 0.9223 0.047 Uiso 1 1 calc R U . . .
C9 C 0.7888(7) 0.9068(2) 0.9380(2) 0.0402(9) Uani 1 1 d . . . . .
H9A H 0.8888 0.9215 0.9836 0.048 Uiso 1 1 calc R U . . .
C10 C 0.5952(7) 0.9644(2) 0.90726(19) 0.0367(9) Uani 1 1 d . . . . .
H10 H 0.5670 1.0178 0.9323 0.044 Uiso 1 1 calc R U . . .
C11 C 0.4424(6) 0.9432(2) 0.83936(18) 0.0285(8) Uani 1 1 d . . . . .
C12 C 0.2128(7) 0.9992(2) 0.81161(19) 0.0317(8) Uani 1 1 d . . . . .
N1 N 0.1733(5) 0.77065(18) 0.72317(14) 0.0298(7) Uani 1 1 d . . . . .
H1 H 0.1587 0.7305 0.7578 0.036 Uiso 1 1 d R U . . .
N2 N 0.3512(5) 0.87328(19) 0.65835(14) 0.0308(7) Uani 1 1 d . . . . .
H2 H 0.4576 0.9157 0.6497 0.037 Uiso 1 1 d R U . . .
O1 O 0.2573(6) 0.9210(2) 0.50391(15) 0.0630(9) Uani 1 1 d . . . . .
O2 O -0.0518(6) 0.8172(2) 0.48355(14) 0.0552(8) Uani 1 1 d . . . . .
H2A H -0.1182 0.7780 0.5083 0.083 Uiso 1 1 d R U . . .
O3 O -0.2574(6) 0.7022(2) 0.55792(15) 0.0579(9) Uani 1 1 d . . . . .
O4 O -0.2516(5) 0.66094(17) 0.68109(15) 0.0464(7) Uani 1 1 d . . . . .
O5 O 0.0592(5) 0.97870(17) 0.75754(14) 0.0451(7) Uani 1 1 d . . . . .
O6 O 0.1864(5) 1.07076(17) 0.85429(15) 0.0451(7) Uani 1 1 d . . . . .
H6 H 0.0452 1.0939 0.8398 0.068 Uiso 1 1 d R U . . .
O7 O 0.1914(6) 0.65082(18) 0.83658(14) 0.0550(8) Uani 1 1 d . . . . .
H7A H 0.0720 0.6119 0.8399 0.082 Uiso 1 1 d R U . . .
H7B H 0.2960 0.6585 0.8769 0.082 Uiso 1 1 d R U . . .
O8 O 0.6702(5) 1.01571(17) 0.64087(14) 0.0442(7) Uani 1 1 d . . . . .
H8A H 0.8029 1.0137 0.6741 0.066 Uiso 1 1 d R U . . .
H8B H 0.7041 1.0358 0.5971 0.066 Uiso 1 1 d R U . . .

loop_
_atom_site_aniso_label
_atom_site_aniso_U_11
_atom_site_aniso_U_22
_atom_site_aniso_U_33
_atom_site_aniso_U_23
_atom_site_aniso_U_13
_atom_site_aniso_U_12
C1 0.045(2) 0.052(2) 0.0274(19) 0.0001(17) -0.0035(17) -0.001(2)
C2 0.0301(19) 0.038(2) 0.0242(17) -0.0029(14) -0.0023(14) -0.0007(15)
C3 0.0288(19) 0.0355(19) 0.0280(18) -0.0028(14) -0.0035(14) -0.0020(15)
C4 0.037(2) 0.040(2) 0.038(2) -0.0076(17) -0.0045(17) -0.0060(17)
C5 0.0263(18) 0.0312(18) 0.0246(17) -0.0020(13) -0.0028(13) -0.0002(14)
C6 0.0250(17) 0.0305(17) 0.0224(16) -0.0018(13) -0.0023(13) -0.0033(14)
C7 0.035(2) 0.0351(19) 0.0322(18) -0.0008(15) -0.0024(15) 0.0014(16)
C8 0.033(2) 0.046(2) 0.036(2) 0.0020(16) -0.0118(16) 0.0087(17)
C9 0.042(2) 0.047(2) 0.0288(18) -0.0051(16) -0.0124(15) -0.0007(18)
C10 0.040(2) 0.038(2) 0.0310(19) -0.0046(15) -0.0043(16) -0.0007(17)
C11 0.0271(18) 0.0308(18) 0.0269(17) 0.0018(13) -0.0010(14) 0.0002(14)
C12 0.032(2) 0.0318(19) 0.0309(18) 0.0019(14) 0.0012(15) -0.0001(15)
N1 0.0328(16) 0.0319(16) 0.0235(14) 0.0000(11) -0.0049(12) -0.0050(13)
N2 0.0319(16) 0.0378(16) 0.0222(14) -0.0002(12) -0.0007(11) -0.0081(13)
O1 0.077(2) 0.076(2) 0.0340(15) 0.0153(14) -0.0043(14) -0.0240(18)
O2 0.067(2) 0.068(2) 0.0266(14) 0.0047(12) -0.0152(13) -0.0134(16)
O3 0.0585(19) 0.074(2) 0.0363(16) -0.0039(14) -0.0205(13) -0.0257(16)
O4 0.0466(17) 0.0492(17) 0.0426(15) -0.0025(12) 0.0001(12) -0.0189(13)
O5 0.0401(15) 0.0525(17) 0.0395(15) -0.0047(12) -0.0133(12) 0.0095(13)
O6 0.0398(15) 0.0402(15) 0.0533(16) -0.0112(12) -0.0066(12) 0.0112(12)
O7 0.073(2) 0.0532(17) 0.0355(15) 0.0098(12) -0.0134(13) -0.0179(15)
O8 0.0430(16) 0.0528(17) 0.0349(14) 0.0108(12) -0.0080(11) -0.0095(13)

loop_
_atom_type_symbol
_atom_type_description
_atom_type_scat_dispersion_real
_atom_type_scat_dispersion_imag
_atom_type_scat_source
C C 0.0033 0.0016 'International Tables Vol C Tables 4.2.6.8 and 6.1.1.4'
H H 0.0000 0.0000 'International Tables Vol C Tables 4.2.6.8 and 6.1.1.4'
N N 0.0061 0.0033 'International Tables Vol C Tables 4.2.6.8 and 6.1.1.4'
O O 0.0106 0.0060 'International Tables Vol C Tables 4.2.6.8 and 6.1.1.4'

loop_
_geom_angle_atom_site_label_1
_geom_angle_atom_site_label_2
_geom_angle_atom_site_label_3
_geom_angle
_geom_angle_site_symmetry_1
_geom_angle_site_symmetry_3
O1 C1 O2 125.2(3) . .
O1 C1 C2 118.6(3) . .
O2 C1 C2 116.2(3) . .
C3 C2 N2 107.1(3) . .
C3 C2 C1 132.4(3) . .
N2 C2 C1 120.5(3) . .
C2 C3 N1 106.7(3) . .
C2 C3 C4 132.1(3) . .
N1 C3 C4 121.0(3) . .
O4 C4 O3 125.1(3) . .
O4 C4 C3 117.9(3) . .
O3 C4 C3 117.0(3) . .
N1 C5 N2 108.3(3) . .
N1 C5 C6 124.0(3) . .
N2 C5 C6 127.7(3) . .
C7 C6 C11 120.4(3) . .
C7 C6 C5 117.9(3) . .
C11 C6 C5 121.6(3) . .
C8 C7 C6 120.0(3) . .
C8 C7 H7 120.0 . .
C6 C7 H7 120.0 . .
C9 C8 C7 120.4(3) . .
C9 C8 H8 119.8 . .
C7 C8 H8 119.8 . .
C8 C9 C10 120.1(3) . .
C8 C9 H9A 119.9 . .
C10 C9 H9A 119.9 . .
C9 C10 C11 120.7(3) . .
C9 C10 H10 119.6 . .
C11 C10 H10 119.6 . .
C10 C11 C6 118.3(3) . .
C10 C11 C12 120.8(3) . .
C6 C11 C12 120.8(3) . .
O5 C12 O6 123.5(3) . .
O5 C12 C11 123.1(3) . .
O6 C12 C11 113.3(3) . .
C5 N1 C3 109.3(3) . .
C5 N1 H1 125.3 . .
C3 N1 H1 124.4 . .
C5 N2 C2 108.6(3) . .
C5 N2 H2 121.9 . .
C2 N2 H2 129.5 . .
C1 O2 H2A 111.1 . .
C12 O6 H6 107.7 . .
H7A O7 H7B 116.2 . .
H8A O8 H8B 113.8 . .

loop_
_geom_bond_atom_site_label_1
_geom_bond_atom_site_label_2
_geom_bond_distance
_geom_bond_site_symmetry_2
C1 O1 1.223(5) .
C1 O2 1.284(4) .
C1 C2 1.489(5) .
C2 C3 1.360(5) .
C2 N2 1.374(4) .
C3 N1 1.369(4) .
C3 C4 1.488(5) .
C4 O4 1.233(4) .
C4 O3 1.272(4) .
C5 N1 1.328(4) .
C5 N2 1.333(4) .
C5 C6 1.477(4) .
C6 C7 1.384(5) .
C6 C11 1.405(4) .
C7 C8 1.379(5) .
C7 H7 0.9300 .
C8 C9 1.373(5) .
C8 H8 0.9300 .
C9 C10 1.384(5) .
C9 H9A 0.9300 .
C10 C11 1.391(5) .
C10 H10 0.9300 .
C11 C12 1.488(5) .
C12 O5 1.208(4) .
C12 O6 1.319(4) .
N1 H1 0.8599 .
N2 H2 0.8600 .
O2 H2A 0.8200 .
O6 H6 0.8200 .
O7 H7A 0.8500 .
O7 H7B 0.8500 .
O8 H8A 0.8502 .
O8 H8B 0.8499 .

loop_
_geom_hbond_atom_site_label_D
_geom_hbond_atom_site_label_H
_geom_hbond_atom_site_label_A
_geom_hbond_distance_DH
_geom_hbond_distance_HA
_geom_hbond_distance_DA
_geom_hbond_angle_DHA
_geom_hbond_site_symmetry_A
N1 H1 O7 0.86 1.81 2.662(4) 169.2 .
N2 H2 O8 0.86 1.87 2.723(4) 172.7 .
O2 H2A O3 0.82 1.63 2.448(4) 178.3 .
O6 H6 O4 0.82 1.82 2.628(3) 170.0 2_456
O7 H7A O8 0.85 1.95 2.796(4) 172.0 2_546
O7 H7B O2 0.85 1.98 2.804(3) 164.3 4_676
O8 H8A O5 0.85 1.94 2.764(3) 164.1 1_655
O8 H8B O1 0.85 1.90 2.742(4) 174.1 3_676

loop_
_geom_torsion_atom_site_label_1
_geom_torsion_atom_site_label_2
_geom_torsion_atom_site_label_3
_geom_torsion_atom_site_label_4
_geom_torsion
_geom_torsion_site_symmetry_1
_geom_torsion_site_symmetry_2
_geom_torsion_site_symmetry_3
_geom_torsion_site_symmetry_4
O1 C1 C2 C3 -179.8(4) . . . .
O2 C1 C2 C3 -0.2(6) . . . .
O1 C1 C2 N2 1.4(5) . . . .
O2 C1 C2 N2 -179.0(3) . . . .
N2 C2 C3 N1 -0.2(4) . . . .
C1 C2 C3 N1 -179.1(4) . . . .
N2 C2 C3 C4 174.0(4) . . . .
C1 C2 C3 C4 -5.0(7) . . . .
C2 C3 C4 O4 -169.5(4) . . . .
N1 C3 C4 O4 3.9(5) . . . .
C2 C3 C4 O3 8.9(6) . . . .
N1 C3 C4 O3 -177.7(3) . . . .
N1 C5 C6 C7 68.8(4) . . . .
N2 C5 C6 C7 -112.1(4) . . . .
N1 C5 C6 C11 -107.5(4) . . . .
N2 C5 C6 C11 71.5(5) . . . .
C11 C6 C7 C8 -2.9(5) . . . .
C5 C6 C7 C8 -179.2(3) . . . .
C6 C7 C8 C9 0.4(6) . . . .
C7 C8 C9 C10 0.8(6) . . . .
C8 C9 C10 C11 0.5(6) . . . .
C9 C10 C11 C6 -2.9(5) . . . .
C9 C10 C11 C12 172.2(3) . . . .
C7 C6 C11 C10 4.1(5) . . . .
C5 C6 C11 C10 -179.7(3) . . . .
C7 C6 C11 C12 -171.1(3) . . . .
C5 C6 C11 C12 5.2(5) . . . .
C10 C11 C12 O5 -172.3(3) . . . .
C6 C11 C12 O5 2.7(5) . . . .
C10 C11 C12 O6 4.4(5) . . . .
C6 C11 C12 O6 179.5(3) . . . .
N2 C5 N1 C3 -2.5(4) . . . .
C6 C5 N1 C3 176.7(3) . . . .
C2 C3 N1 C5 1.6(4) . . . .
C4 C3 N1 C5 -173.3(3) . . . .
N1 C5 N2 C2 2.4(4) . . . .
C6 C5 N2 C2 -176.8(3) . . . .
C3 C2 N2 C5 -1.4(4) . . . .
C1 C2 N2 C5 177.7(3) . . . .
